data_4119413
loop_
_publ_author_name
'Govindasamy Jayamurugan'
'Oliver Dumele'
'Jean-Paul Gisselbrecht'
'Corinne Boudon'
'W. Bernd Schweizer'
'Bruno Bernet'
'Fran\,cois Diederich'

_publ_section_title
;
 Expanding the Chemical Structure Space of Opto-Electronic Molecular
 Materials: Unprecedented Push-Pull Chromophores by Reaction of a
 Donor-Substituted Tetracyanofulvene with Electron-Rich Alkynes
;
_journal_name_full 'Journal of the American Chemical Society'
_journal_page_first 3599
_journal_page_last 3606
_journal_paper_doi 10.1021/ja312084s
_journal_volume 135
_journal_year 2013
_chemical_formula_moiety 'C46 H42 N8, C H2 Cl2'
_chemical_formula_sum 'C47 H44 Cl2 N8'
_chemical_formula_weight 791.80
_chemical_name_systematic
; 
 ? 
;
_space_group_IT_number 2
_symmetry_cell_setting triclinic
_symmetry_space_group_name_Hall '-P 1'
_symmetry_space_group_name_H-M 'P -1'
_atom_sites_solution_hydrogens difmap
_atom_sites_solution_primary direct
_atom_sites_solution_secondary difmap
_audit_creation_method SHELXL-97
_cell_angle_alpha 79.959(3)
_cell_angle_beta 84.754(3)
_cell_angle_gamma 88.332(3)
_cell_formula_units_Z 2
_cell_length_a 10.6434(6)
_cell_length_b 13.6284(8)
_cell_length_c 14.4880(9)
_cell_measurement_reflns_used 8589
_cell_measurement_temperature 100(2)
_cell_measurement_theta_max 26.98
_cell_measurement_theta_min 2.46
_cell_volume 2060.5(2)
_computing_cell_refinement 'Bruker SAINT'
_computing_data_collection 'Bruker APEX2'
_computing_data_reduction 'Bruker SAINT'
_computing_molecular_graphics 'Platon, Ortep'
_computing_publication_material 'Bruker SHELXTL'
_computing_structure_refinement 'OLEX2 (Dolomanov, 2009), SHELXL-97 (Sheldrick, 2008)'
_computing_structure_solution 'SHELXS-97 (Sheldrick, 2008)'
_diffrn_ambient_temperature 100(2)
_diffrn_measured_fraction_theta_full 0.992
_diffrn_measured_fraction_theta_max 0.992
_diffrn_measurement_device_type 'Bruker APEX-II CCD'
_diffrn_measurement_method '\f and \w scans'
_diffrn_radiation_monochromator graphite
_diffrn_radiation_source 'fine-focus sealed tube'
_diffrn_radiation_type MoK\a
_diffrn_radiation_wavelength 0.71073
_diffrn_reflns_av_R_equivalents 0.0311
_diffrn_reflns_av_sigmaI/netI 0.0413
_diffrn_reflns_limit_h_max 13
_diffrn_reflns_limit_h_min -13
_diffrn_reflns_limit_k_max 17
_diffrn_reflns_limit_k_min -17
_diffrn_reflns_limit_l_max 18
_diffrn_reflns_limit_l_min -18
_diffrn_reflns_number 33435
_diffrn_reflns_theta_full 27.58
_diffrn_reflns_theta_max 27.58
_diffrn_reflns_theta_min 1.90
_exptl_absorpt_coefficient_mu 0.202
_exptl_absorpt_correction_T_max 0.9880
_exptl_absorpt_correction_T_min 0.9665
_exptl_absorpt_correction_type multi-scan
_exptl_absorpt_process_details SADABS
_exptl_crystal_colour bronze
_exptl_crystal_density_diffrn 1.276
_exptl_crystal_description rod
_exptl_crystal_F_000 832
_exptl_crystal_size_max 0.17
_exptl_crystal_size_mid 0.08
_exptl_crystal_size_min 0.06
_refine_diff_density_max 0.413
_refine_diff_density_min -0.745
_refine_diff_density_rms 0.048
_refine_ls_extinction_method none
_refine_ls_goodness_of_fit_ref 1.302
_refine_ls_hydrogen_treatment refall
_refine_ls_matrix_type full
_refine_ls_number_parameters 690
_refine_ls_number_reflns 9459
_refine_ls_number_restraints 0
_refine_ls_restrained_S_all 1.302
_refine_ls_R_factor_all 0.0784
_refine_ls_R_factor_gt 0.0466
_refine_ls_shift/su_max 0.001
_refine_ls_shift/su_mean 0.000
_refine_ls_structure_factor_coef Fsqd
_refine_ls_weighting_details 'calc w=1/[\s^2^(Fo^2^)+(0.0500P)^2^+0.0000P] where P=(Fo^2^+2Fc^2^)/3'
_refine_ls_weighting_scheme calc
_refine_ls_wR_factor_gt 0.1082
_refine_ls_wR_factor_ref 0.1184
_reflns_number_gt 6661
_reflns_number_total 9459
_reflns_threshold_expression >2sigma(I)
_cod_data_source_file ja312084s_si_003.cif
_cod_data_source_block 6
_cod_database_code 4119413

loop_
_symmetry_equiv_pos_as_xyz
'x, y, z'
'-x, -y, -z'

loop_
_atom_site_label
_atom_site_type_symbol
_atom_site_fract_x
_atom_site_fract_y
_atom_site_fract_z
_atom_site_U_iso_or_equiv
_atom_site_adp_type
_atom_site_occupancy
_atom_site_symmetry_multiplicity
_atom_site_calc_flag
Cl56 Cl 1.31538(6) 0.53313(5) 0.84511(5) 0.0709(2) Uani 1 1 d
Cl57 Cl 1.45958(8) 0.59877(4) 0.66804(4) 0.0726(2) Uani 1 1 d
C55 C 1.4292(2) 0.50001(15) 0.76145(15) 0.0347(4) Uani 1 1 d
H55A H 1.5045(19) 0.4844(14) 0.7911(14) 0.038(5) Uiso 1 1 d
H55B H 1.395(2) 0.4469(18) 0.7374(16) 0.060(7) Uiso 1 1 d
N9 N 0.59045(13) 0.35221(11) 0.91295(10) 0.0264(3) Uani 1 1 d
N16 N 0.67141(17) 0.06252(12) 1.37382(11) 0.0385(4) Uani 1 1 d
N20 N 0.59622(12) -0.13863(10) 1.01908(10) 0.0248(3) Uani 1 1 d
N27 N 0.96033(13) -0.25273(10) 0.65850(10) 0.0266(3) Uani 1 1 d
N39 N 0.16253(13) 0.41835(11) 0.59432(10) 0.0278(3) Uani 1 1 d
N43 N 0.71933(15) 0.40642(12) 0.69494(11) 0.0320(4) Uani 1 1 d
N45 N 0.82856(14) 0.16171(12) 0.56805(11) 0.0347(4) Uani 1 1 d
N52 N 1.19699(13) 0.40755(12) 1.09420(11) 0.0314(4) Uani 1 1 d
C1 C 0.74029(14) 0.19865(11) 0.90208(11) 0.0180(3) Uani 1 1 d
C2 C 0.70270(13) 0.10779(11) 0.97580(11) 0.0175(3) Uani 1 1 d
C3 C 0.68073(13) 0.03105(12) 0.93300(11) 0.0176(3) Uani 1 1 d
C4 C 0.69396(14) 0.05306(11) 0.82643(11) 0.0186(3) Uani 1 1 d
C5 C 0.76196(14) 0.15573(11) 0.80685(11) 0.0183(3) Uani 1 1 d
C6 C 0.89944(15) 0.16950(12) 0.81492(12) 0.0204(3) Uani 1 1 d
H6 H 0.9675(15) 0.1522(12) 0.7778(12) 0.018(4) Uiso 1 1 d
C7 C 0.88345(14) 0.21435(11) 0.89096(11) 0.0188(3) Uani 1 1 d
C8 C 0.65512(14) 0.28492(12) 0.90763(11) 0.0187(3) Uani 1 1 d
C10 C 0.70008(14) 0.10336(12) 1.07786(11) 0.0185(3) Uani 1 1 d
C11 C 0.76535(15) 0.02675(12) 1.13127(12) 0.0213(4) Uani 1 1 d
H11 H 0.8137(15) -0.0166(13) 1.0980(12) 0.021(4) Uiso 1 1 d
C12 C 0.75889(16) 0.01404(13) 1.22793(13) 0.0246(4) Uani 1 1 d
H12 H 0.8041(16) -0.0420(13) 1.2618(12) 0.026(5) Uiso 1 1 d
C13 C 0.68389(16) 0.07788(13) 1.27733(12) 0.0254(4) Uani 1 1 d
C14 C 0.62198(16) 0.15752(13) 1.22321(12) 0.0245(4) Uani 1 1 d
H14 H 0.5737(17) 0.2034(13) 1.2523(13) 0.029(5) Uiso 1 1 d
C15 C 0.63044(15) 0.16975(13) 1.12649(12) 0.0218(4) Uani 1 1 d
H15 H 0.5859(14) 0.2243(12) 1.0906(11) 0.014(4) Uiso 1 1 d
C17 C 0.7432(3) -0.01639(17) 1.42680(16) 0.0455(6) Uani 1 1 d
H17A H 0.7201(18) -0.0818(15) 1.4105(14) 0.037(5) Uiso 1 1 d
H17B H 0.837(2) -0.0106(15) 1.4097(14) 0.043(6) Uiso 1 1 d
H17C H 0.726(2) -0.0099(17) 1.4914(18) 0.058(7) Uiso 1 1 d
C18 C 0.59230(19) 0.12688(17) 1.42398(15) 0.0347(5) Uani 1 1 d
H18A H 0.5863(18) 0.1004(15) 1.4914(16) 0.039(5) Uiso 1 1 d
H18B H 0.6243(19) 0.1935(17) 1.4173(15) 0.045(6) Uiso 1 1 d
H18C H 0.503(2) 0.1345(16) 1.4034(16) 0.055(6) Uiso 1 1 d
C19 C 0.63759(14) -0.06386(12) 0.98190(11) 0.0183(3) Uani 1 1 d
C21 C 0.76236(14) -0.02928(11) 0.78269(11) 0.0179(3) Uani 1 1 d
C22 C 0.87795(15) -0.06658(12) 0.81194(12) 0.0220(4) Uani 1 1 d
H22 H 0.9099(16) -0.0433(12) 0.8628(12) 0.021(4) Uiso 1 1 d
C23 C 0.94417(15) -0.13889(12) 0.77119(12) 0.0227(4) Uani 1 1 d
H23 H 1.0241(16) -0.1637(12) 0.7941(12) 0.023(4) Uiso 1 1 d
C24 C 0.89467(15) -0.17980(12) 0.69999(12) 0.0214(4) Uani 1 1 d
C25 C 0.77673(16) -0.14460(13) 0.67295(13) 0.0247(4) Uani 1 1 d
H25 H 0.7405(16) -0.1712(13) 0.6247(13) 0.026(5) Uiso 1 1 d
C26 C 0.71252(15) -0.07101(12) 0.71358(12) 0.0222(4) Uani 1 1 d
H26 H 0.6319(17) -0.0473(13) 0.6931(12) 0.026(5) Uiso 1 1 d
C28 C 1.09410(17) -0.26699(16) 0.66982(16) 0.0306(4) Uani 1 1 d
H28A H 1.1252(18) -0.3205(15) 0.6358(14) 0.038(5) Uiso 1 1 d
H28B H 1.1114(19) -0.2887(15) 0.7343(16) 0.041(6) Uiso 1 1 d
H28C H 1.1422(19) -0.2064(16) 0.6430(14) 0.042(6) Uiso 1 1 d
C29 C 0.9155(2) -0.27794(17) 0.57427(15) 0.0360(5) Uani 1 1 d
H29A H 0.835(2) -0.3110(17) 0.5937(17) 0.062(7) Uiso 1 1 d
H29B H 0.973(2) -0.3308(16) 0.5538(14) 0.047(6) Uiso 1 1 d
H29C H 0.908(2) -0.2147(18) 0.5181(17) 0.058(7) Uiso 1 1 d
C30 C 0.56793(14) 0.08406(12) 0.78847(11) 0.0187(3) Uani 1 1 d
H30 H 0.4960(16) 0.0420(12) 0.8044(12) 0.020(4) Uiso 1 1 d
C31 C 0.56833(14) 0.17163(12) 0.73210(11) 0.0186(3) Uani 1 1 d
C32 C 0.70346(14) 0.21238(12) 0.71771(11) 0.0196(3) Uani 1 1 d
C33 C 0.46302(14) 0.23046(12) 0.69058(11) 0.0205(3) Uani 1 1 d
C34 C 0.34674(15) 0.23094(13) 0.74378(13) 0.0230(4) Uani 1 1 d
H34 H 0.3370(15) 0.1923(13) 0.8049(13) 0.024(5) Uiso 1 1 d
C35 C 0.24792(16) 0.29110(13) 0.71134(13) 0.0254(4) Uani 1 1 d
H35 H 0.1717(16) 0.2931(12) 0.7534(12) 0.025(5) Uiso 1 1 d
C36 C 0.26016(15) 0.35443(12) 0.62421(12) 0.0233(4) Uani 1 1 d
C37 C 0.37600(16) 0.35230(13) 0.56924(13) 0.0257(4) Uani 1 1 d
H37 H 0.3858(15) 0.3934(13) 0.5083(13) 0.022(4) Uiso 1 1 d
C38 C 0.47427(16) 0.29180(13) 0.60280(12) 0.0244(4) Uani 1 1 d
H38 H 0.5507(16) 0.2945(12) 0.5645(13) 0.025(5) Uiso 1 1 d
C40 C 0.06121(19) 0.43580(19) 0.66441(16) 0.0416(5) Uani 1 1 d
H40A H 0.0012(19) 0.4853(16) 0.6358(14) 0.044(6) Uiso 1 1 d
H40B H 0.099(2) 0.4665(17) 0.7237(18) 0.068(7) Uiso 1 1 d
H40C H 0.018(2) 0.3753(18) 0.6847(17) 0.060(7) Uiso 1 1 d
C41 C 0.19171(19) 0.49998(15) 0.51751(15) 0.0334(4) Uani 1 1 d
H41A H 0.1138(16) 0.5403(13) 0.5043(12) 0.024(4) Uiso 1 1 d
H41B H 0.2220(17) 0.4745(13) 0.4595(14) 0.031(5) Uiso 1 1 d
H41C H 0.2557(19) 0.5458(15) 0.5333(14) 0.043(6) Uiso 1 1 d
C42 C 0.71157(15) 0.32165(13) 0.70610(11) 0.0224(4) Uani 1 1 d
C44 C 0.77404(15) 0.18338(12) 0.63298(12) 0.0234(4) Uani 1 1 d
C46 C 0.96112(14) 0.25864(11) 0.94844(11) 0.0190(3) Uani 1 1 d
C47 C 0.91138(15) 0.32082(12) 1.01006(12) 0.0227(4) Uani 1 1 d
H47 H 0.8216(17) 0.3328(13) 1.0162(12) 0.030(5) Uiso 1 1 d
C48 C 0.98765(15) 0.36940(13) 1.05846(13) 0.0237(4) Uani 1 1 d
H48 H 0.9494(16) 0.4085(13) 1.1009(13) 0.026(5) Uiso 1 1 d
C49 C 1.11974(15) 0.35776(12) 1.04793(12) 0.0233(4) Uani 1 1 d
C50 C 1.16954(15) 0.29335(12) 0.98792(12) 0.0234(4) Uani 1 1 d
H50 H 1.2591(17) 0.2847(12) 0.9780(12) 0.024(5) Uiso 1 1 d
C51 C 1.09228(14) 0.24548(12) 0.94037(12) 0.0208(4) Uani 1 1 d
H51 H 1.1304(15) 0.2028(12) 0.8995(12) 0.017(4) Uiso 1 1 d
C53 C 1.1432(2) 0.46154(16) 1.16586(15) 0.0337(4) Uani 1 1 d
H53A H 1.0819(19) 0.5122(15) 1.1418(14) 0.038(5) Uiso 1 1 d
H53B H 1.211(2) 0.4946(15) 1.1881(14) 0.043(6) Uiso 1 1 d
H53C H 1.1002(19) 0.4143(16) 1.2216(15) 0.047(6) Uiso 1 1 d
C54 C 1.32928(19) 0.3786(2) 1.0964(2) 0.0482(6) Uani 1 1 d
H54A H 1.336(2) 0.3106(19) 1.1350(17) 0.060(7) Uiso 1 1 d
H54B H 1.380(2) 0.3832(18) 1.028(2) 0.073(8) Uiso 1 1 d
H54C H 1.371(2) 0.4251(19) 1.1258(18) 0.073(8) Uiso 1 1 d

loop_
_atom_site_aniso_label
_atom_site_aniso_U_11
_atom_site_aniso_U_22
_atom_site_aniso_U_33
_atom_site_aniso_U_23
_atom_site_aniso_U_13
_atom_site_aniso_U_12
Cl56 0.0586(4) 0.0740(5) 0.0698(5) -0.0029(4) 0.0240(3) 0.0201(3)
Cl57 0.1290(6) 0.0407(3) 0.0392(4) 0.0023(3) 0.0172(4) 0.0131(4)
C55 0.0406(11) 0.0316(11) 0.0335(12) -0.0081(9) -0.0083(9) 0.0036(9)
N9 0.0280(7) 0.0256(8) 0.0244(8) -0.0025(6) 0.0007(6) 0.0005(6)
N16 0.0683(11) 0.0307(9) 0.0166(9) -0.0035(7) -0.0078(8) 0.0042(8)
N20 0.0235(7) 0.0236(8) 0.0267(8) -0.0038(7) -0.0004(6) -0.0004(6)
N27 0.0276(7) 0.0258(8) 0.0281(9) -0.0107(7) -0.0009(6) 0.0029(6)
N39 0.0298(8) 0.0296(8) 0.0217(8) 0.0017(7) -0.0034(6) 0.0044(6)
N43 0.0444(9) 0.0286(9) 0.0222(9) -0.0012(7) -0.0011(7) -0.0092(7)
N45 0.0347(8) 0.0463(10) 0.0230(9) -0.0091(8) 0.0039(7) -0.0032(7)
N52 0.0268(8) 0.0384(9) 0.0333(9) -0.0159(7) -0.0047(6) -0.0055(6)
C1 0.0194(7) 0.0190(8) 0.0159(9) -0.0037(7) -0.0005(6) -0.0022(6)
C2 0.0140(7) 0.0187(8) 0.0191(9) -0.0025(7) 0.0006(6) 0.0004(6)
C3 0.0151(7) 0.0199(8) 0.0171(9) -0.0023(7) 0.0000(6) 0.0006(6)
C4 0.0195(7) 0.0193(8) 0.0170(9) -0.0035(7) 0.0005(6) -0.0023(6)
C5 0.0194(7) 0.0196(8) 0.0156(9) -0.0037(7) 0.0014(6) -0.0023(6)
C6 0.0196(8) 0.0219(9) 0.0190(9) -0.0040(7) 0.0026(6) -0.0022(6)
C7 0.0198(7) 0.0168(8) 0.0184(9) -0.0010(7) 0.0018(6) -0.0023(6)
C8 0.0181(7) 0.0220(9) 0.0151(9) -0.0016(7) 0.0008(6) -0.0047(6)
C10 0.0183(7) 0.0206(8) 0.0162(9) -0.0024(7) -0.0003(6) -0.0050(6)
C11 0.0202(8) 0.0210(9) 0.0237(10) -0.0063(7) -0.0026(7) -0.0021(6)
C12 0.0297(9) 0.0202(9) 0.0244(10) -0.0020(7) -0.0086(7) -0.0012(7)
C13 0.0343(9) 0.0239(9) 0.0186(9) -0.0042(7) -0.0037(7) -0.0073(7)
C14 0.0290(9) 0.0242(9) 0.0213(10) -0.0078(8) 0.0001(7) -0.0008(7)
C15 0.0234(8) 0.0214(9) 0.0209(10) -0.0035(7) -0.0023(7) -0.0005(7)
C17 0.0788(18) 0.0369(13) 0.0205(12) 0.0004(10) -0.0145(11) 0.0049(11)
C18 0.0402(11) 0.0464(13) 0.0186(11) -0.0093(9) 0.0005(8) -0.0080(9)
C19 0.0168(7) 0.0218(9) 0.0165(9) -0.0047(7) -0.0006(6) 0.0010(6)
C21 0.0202(7) 0.0178(8) 0.0150(8) -0.0023(7) 0.0020(6) -0.0015(6)
C22 0.0234(8) 0.0240(9) 0.0198(9) -0.0059(7) -0.0033(7) -0.0032(6)
C23 0.0209(8) 0.0237(9) 0.0231(10) -0.0034(7) -0.0017(7) 0.0008(7)
C24 0.0247(8) 0.0180(8) 0.0206(9) -0.0031(7) 0.0028(7) -0.0016(6)
C25 0.0280(9) 0.0267(9) 0.0217(10) -0.0096(8) -0.0042(7) -0.0014(7)
C26 0.0206(8) 0.0246(9) 0.0218(10) -0.0052(7) -0.0024(7) 0.0010(7)
C28 0.0271(9) 0.0318(11) 0.0333(12) -0.0095(9) 0.0007(8) 0.0045(8)
C29 0.0376(11) 0.0380(12) 0.0373(13) -0.0208(10) -0.0034(9) 0.0055(9)
C30 0.0186(7) 0.0213(8) 0.0173(9) -0.0069(7) -0.0002(6) -0.0020(6)
C31 0.0195(7) 0.0221(8) 0.0153(9) -0.0070(7) 0.0004(6) -0.0026(6)
C32 0.0220(8) 0.0210(8) 0.0153(9) -0.0023(7) 0.0007(6) -0.0032(6)
C33 0.0236(8) 0.0201(8) 0.0186(9) -0.0053(7) -0.0028(6) -0.0016(6)
C34 0.0253(8) 0.0227(9) 0.0192(10) 0.0017(8) -0.0019(7) -0.0026(6)
C35 0.0223(8) 0.0286(10) 0.0235(10) -0.0007(8) 0.0004(7) -0.0004(7)
C36 0.0265(8) 0.0234(9) 0.0204(9) -0.0031(7) -0.0047(7) 0.0001(7)
C37 0.0335(9) 0.0269(9) 0.0157(9) -0.0008(8) -0.0026(7) 0.0019(7)
C38 0.0263(9) 0.0276(9) 0.0186(9) -0.0050(7) 0.0028(7) -0.0002(7)
C40 0.0278(10) 0.0494(14) 0.0403(14) 0.0084(11) 0.0000(9) 0.0119(10)
C41 0.0374(11) 0.0317(11) 0.0276(12) 0.0029(9) -0.0025(8) 0.0057(9)
C42 0.0247(8) 0.0282(10) 0.0136(9) -0.0018(7) 0.0002(6) -0.0053(7)
C44 0.0226(8) 0.0278(10) 0.0191(10) -0.0011(7) -0.0024(7) -0.0037(7)
C46 0.0209(8) 0.0186(8) 0.0163(9) -0.0005(7) 0.0005(6) -0.0029(6)
C47 0.0200(8) 0.0251(9) 0.0227(10) -0.0041(7) 0.0001(7) -0.0021(6)
C48 0.0266(8) 0.0223(9) 0.0234(10) -0.0090(8) 0.0014(7) -0.0012(7)
C49 0.0260(8) 0.0215(9) 0.0224(10) -0.0023(7) -0.0038(7) -0.0047(7)
C50 0.0197(8) 0.0250(9) 0.0249(10) -0.0022(7) -0.0018(7) -0.0014(6)
C51 0.0227(8) 0.0203(9) 0.0188(9) -0.0035(7) 0.0013(6) 0.0009(6)
C53 0.0413(11) 0.0337(11) 0.0289(12) -0.0109(9) -0.0040(9) -0.0118(9)
C54 0.0301(11) 0.0641(17) 0.0590(17) -0.0279(14) -0.0162(11) -0.0041(10)

loop_
_atom_type_symbol
_atom_type_description
_atom_type_scat_dispersion_real
_atom_type_scat_dispersion_imag
_atom_type_scat_source
C C 0.0033 0.0016 'International Tables Vol C Tables 4.2.6.8 and 6.1.1.4'
H H 0.0000 0.0000 'International Tables Vol C Tables 4.2.6.8 and 6.1.1.4'
Cl Cl 0.1484 0.1585 'International Tables Vol C Tables 4.2.6.8 and 6.1.1.4'
N N 0.0061 0.0033 'International Tables Vol C Tables 4.2.6.8 and 6.1.1.4'

loop_
_geom_angle_atom_site_label_1
_geom_angle_atom_site_label_2
_geom_angle_atom_site_label_3
_geom_angle
Cl56 C55 Cl57 111.27(11)
Cl56 C55 H55A 107.6(12)
Cl57 C55 H55A 108.2(12)
Cl56 C55 H55B 106.3(14)
Cl57 C55 H55B 108.1(14)
H55A C55 H55B 115.4(18)
C13 N16 C18 120.98(16)
C13 N16 C17 120.01(17)
C18 N16 C17 118.94(17)
C24 N27 C29 118.01(14)
C24 N27 C28 118.71(14)
C29 N27 C28 117.13(15)
C36 N39 C41 117.99(14)
C36 N39 C40 117.61(15)
C41 N39 C40 116.59(15)
C49 N52 C53 119.81(15)
C49 N52 C54 119.35(16)
C53 N52 C54 117.34(16)
C8 C1 C2 113.03(12)
C8 C1 C7 119.18(13)
C2 C1 C7 111.96(12)
C8 C1 C5 119.77(13)
C2 C1 C5 103.91(12)
C7 C1 C5 85.44(11)
C3 C2 C10 125.36(14)
C3 C2 C1 109.60(14)
C10 C2 C1 124.91(14)
C2 C3 C19 123.76(15)
C2 C3 C4 115.61(14)
C19 C3 C4 120.45(14)
C3 C4 C30 110.82(12)
C3 C4 C21 113.13(13)
C30 C4 C21 114.28(13)
C3 C4 C5 101.56(12)
C30 C4 C5 100.35(12)
C21 C4 C5 115.37(12)
C6 C5 C32 117.96(13)
C6 C5 C4 124.92(13)
C32 C5 C4 103.40(12)
C6 C5 C1 85.26(11)
C32 C5 C1 119.08(13)
C4 C5 C1 105.63(12)
C7 C6 C5 96.08(13)
C7 C6 H6 134.9(10)
C5 C6 H6 129.0(10)
C6 C7 C46 137.70(14)
C6 C7 C1 92.78(13)
C46 C7 C1 129.48(14)
N9 C8 C1 178.84(18)
C11 C10 C15 117.09(15)
C11 C10 C2 119.33(14)
C15 C10 C2 123.52(14)
C12 C11 C10 122.13(15)
C12 C11 H11 121.2(11)
C10 C11 H11 116.7(11)
C11 C12 C13 120.85(16)
C11 C12 H12 118.7(10)
C13 C12 H12 120.4(10)
N16 C13 C12 121.26(16)
N16 C13 C14 121.79(16)
C12 C13 C14 116.95(16)
C15 C14 C13 121.39(16)
C15 C14 H14 118.2(12)
C13 C14 H14 120.4(12)
C14 C15 C10 121.46(16)
C14 C15 H15 120.1(9)
C10 C15 H15 118.4(9)
N16 C17 H17A 108.8(11)
N16 C17 H17B 112.9(12)
H17A C17 H17B 105.2(16)
N16 C17 H17C 106.1(14)
H17A C17 H17C 115.8(18)
H17B C17 H17C 108.3(18)
N16 C18 H18A 109.9(12)
N16 C18 H18B 113.6(12)
H18A C18 H18B 105.8(17)
N16 C18 H18C 113.1(12)
H18A C18 H18C 107.9(17)
H18B C18 H18C 106.2(18)
N20 C19 C3 175.96(17)
C26 C21 C22 117.38(14)
C26 C21 C4 121.98(14)
C22 C21 C4 120.64(14)
C23 C22 C21 121.85(16)
C23 C22 H22 119.4(10)
C21 C22 H22 118.7(10)
C22 C23 C24 120.67(15)
C22 C23 H23 119.4(10)
C24 C23 H23 119.8(10)
N27 C24 C25 121.43(15)
N27 C24 C23 121.22(15)
C25 C24 C23 117.35(15)
C26 C25 C24 121.20(16)
C26 C25 H25 119.6(10)
C24 C25 H25 119.2(10)
C25 C26 C21 121.49(15)
C25 C26 H26 119.6(10)
C21 C26 H26 118.9(10)
N27 C28 H28A 107.8(11)
N27 C28 H28B 112.9(12)
H28A C28 H28B 106.2(16)
N27 C28 H28C 111.7(12)
H28A C28 H28C 108.1(16)
H28B C28 H28C 109.8(17)
N27 C29 H29A 106.4(14)
N27 C29 H29B 107.5(12)
H29A C29 H29B 104.7(18)
N27 C29 H29C 113.9(12)
H29A C29 H29C 112.2(18)
H29B C29 H29C 111.6(16)
C31 C30 C4 114.31(14)
C31 C30 H30 124.4(10)
C4 C30 H30 121.3(10)
C30 C31 C33 129.90(14)
C30 C31 C32 108.87(13)
C33 C31 C32 121.13(14)
C42 C32 C44 106.28(13)
C42 C32 C31 114.91(13)
C44 C32 C31 111.31(13)
C42 C32 C5 113.91(13)
C44 C32 C5 108.69(13)
C31 C32 C5 101.71(12)
C38 C33 C34 117.22(15)
C38 C33 C31 123.65(14)
C34 C33 C31 118.98(15)
C35 C34 C33 121.36(16)
C35 C34 H34 119.1(10)
C33 C34 H34 119.4(10)
C34 C35 C36 121.42(16)
C34 C35 H35 118.1(10)
C36 C35 H35 120.3(10)
N39 C36 C35 121.00(15)
N39 C36 C37 121.54(15)
C35 C36 C37 117.45(15)
C38 C37 C36 120.44(16)
C38 C37 H37 120.5(10)
C36 C37 H37 119.0(10)
C37 C38 C33 122.07(16)
C37 C38 H38 117.4(11)
C33 C38 H38 120.5(11)
N39 C40 H40A 109.9(12)
N39 C40 H40B 111.1(12)
H40A C40 H40B 107.1(17)
N39 C40 H40C 107.6(14)
H40A C40 H40C 107.9(19)
H40B C40 H40C 113(2)
N39 C41 H41A 109.4(10)
N39 C41 H41B 110.6(11)
H41A C41 H41B 107.4(14)
N39 C41 H41C 111.8(12)
H41A C41 H41C 107.4(15)
H41B C41 H41C 110.1(15)
N43 C42 C32 178.32(18)
N45 C44 C32 179.56(19)
C47 C46 C51 116.92(15)
C47 C46 C7 122.28(14)
C51 C46 C7 120.69(14)
C48 C47 C46 121.67(15)
C48 C47 H47 119.1(11)
C46 C47 H47 119.1(11)
C47 C48 C49 120.96(16)
C47 C48 H48 118.4(11)
C49 C48 H48 120.6(11)
N52 C49 C50 121.10(15)
N52 C49 C48 121.52(15)
C50 C49 C48 117.38(15)
C51 C50 C49 120.90(15)
C51 C50 H50 119.3(10)
C49 C50 H50 119.7(10)
C50 C51 C46 122.13(15)
C50 C51 H51 118.1(10)
C46 C51 H51 119.8(10)
N52 C53 H53A 112.1(12)
N52 C53 H53B 108.3(12)
H53A C53 H53B 108.2(16)
N52 C53 H53C 111.0(12)
H53A C53 H53C 108.8(16)
H53B C53 H53C 108.3(17)
N52 C54 H54A 109.1(14)
N52 C54 H54B 114.2(14)
H54A C54 H54B 111.8(19)
N52 C54 H54C 108.3(15)
H54A C54 H54C 109(2)
H54B C54 H54C 104(2)

loop_
_geom_bond_atom_site_label_1
_geom_bond_atom_site_label_2
_geom_bond_distance
Cl56 C55 1.741(2)
Cl57 C55 1.749(2)
C55 H55A 0.95(2)
C55 H55B 0.95(2)
N9 C8 1.140(2)
N16 C13 1.372(2)
N16 C18 1.440(2)
N16 C17 1.449(3)
N20 C19 1.146(2)
N27 C24 1.389(2)
N27 C29 1.448(2)
N27 C28 1.452(2)
N39 C36 1.387(2)
N39 C41 1.448(2)
N39 C40 1.456(2)
N43 C42 1.143(2)
N45 C44 1.138(2)
N52 C49 1.370(2)
N52 C53 1.442(2)
N52 C54 1.453(3)
C1 C8 1.472(2)
C1 C2 1.524(2)
C1 C7 1.535(2)
C1 C5 1.586(2)
C2 C3 1.342(2)
C2 C10 1.467(2)
C3 C19 1.429(2)
C3 C4 1.515(2)
C4 C30 1.517(2)
C4 C21 1.519(2)
C4 C5 1.564(2)
C5 C6 1.498(2)
C5 C32 1.557(2)
C6 C7 1.346(2)
C6 H6 0.913(16)
C7 C46 1.439(2)
C10 C11 1.395(2)
C10 C15 1.397(2)
C11 C12 1.376(2)
C11 H11 0.939(17)
C12 C13 1.407(2)
C12 H12 0.973(18)
C13 C14 1.408(2)
C14 C15 1.377(2)
C14 H14 0.931(18)
C15 H15 0.968(16)
C17 H17A 1.00(2)
C17 H17B 1.01(2)
C17 H17C 0.96(2)
C18 H18A 0.98(2)
C18 H18B 0.96(2)
C18 H18C 1.02(2)
C21 C26 1.386(2)
C21 C22 1.391(2)
C22 C23 1.379(2)
C22 H22 0.944(18)
C23 C24 1.403(2)
C23 H23 0.971(18)
C24 C25 1.396(2)
C25 C26 1.383(2)
C25 H25 0.957(18)
C26 H26 0.963(18)
C28 H28A 0.98(2)
C28 H28B 0.96(2)
C28 H28C 0.99(2)
C29 H29A 0.97(3)
C29 H29B 1.00(2)
C29 H29C 1.08(2)
C30 C31 1.323(2)
C30 H30 0.956(17)
C31 C33 1.471(2)
C31 C32 1.540(2)
C32 C42 1.473(2)
C32 C44 1.487(2)
C33 C38 1.392(2)
C33 C34 1.397(2)
C34 C35 1.380(2)
C34 H34 0.947(18)
C35 C36 1.397(2)
C35 H35 0.972(17)
C36 C37 1.408(2)
C37 C38 1.383(2)
C37 H37 0.958(18)
C38 H38 0.939(17)
C40 H40A 0.98(2)
C40 H40B 1.13(2)
C40 H40C 0.94(2)
C41 H41A 0.996(17)
C41 H41B 0.988(19)
C41 H41C 1.00(2)
C46 C47 1.395(2)
C46 C51 1.399(2)
C47 C48 1.373(2)
C47 H47 0.964(18)
C48 C49 1.408(2)
C48 H48 0.940(18)
C49 C50 1.401(2)
C50 C51 1.367(2)
C50 H50 0.958(17)
C51 H51 0.957(16)
C53 H53A 0.98(2)
C53 H53B 0.97(2)
C53 H53C 1.02(2)
C54 H54A 1.00(2)
C54 H54B 1.08(3)
C54 H54C 0.96(3)

loop_
_geom_torsion_atom_site_label_1
_geom_torsion_atom_site_label_2
_geom_torsion_atom_site_label_3
_geom_torsion_atom_site_label_4
_geom_torsion
C8 C1 C2 C3 120.95(15)
C7 C1 C2 C3 -101.10(15)
C5 C1 C2 C3 -10.44(16)
C8 C1 C2 C10 -63.13(19)
C7 C1 C2 C10 74.82(17)
C5 C1 C2 C10 165.48(13)
C10 C2 C3 C19 7.3(2)
C1 C2 C3 C19 -176.80(13)
C10 C2 C3 C4 -177.67(13)
C1 C2 C3 C4 -1.77(18)
C2 C3 C4 C30 -92.69(16)
C19 C3 C4 C30 82.52(17)
C2 C3 C4 C21 137.46(14)
C19 C3 C4 C21 -47.33(18)
C2 C3 C4 C5 13.21(16)
C19 C3 C4 C5 -171.59(13)
C3 C4 C5 C6 76.87(17)
C30 C4 C5 C6 -169.17(14)
C21 C4 C5 C6 -45.9(2)
C3 C4 C5 C32 -144.17(12)
C30 C4 C5 C32 -30.21(14)
C21 C4 C5 C32 93.10(15)
C3 C4 C5 C1 -18.33(14)
C30 C4 C5 C1 95.63(13)
C21 C4 C5 C1 -141.06(13)
C8 C1 C5 C6 125.72(14)
C2 C1 C5 C6 -106.97(12)
C7 C1 C5 C6 4.54(11)
C8 C1 C5 C32 6.2(2)
C2 C1 C5 C32 133.53(13)
C7 C1 C5 C32 -114.95(14)
C8 C1 C5 C4 -109.30(15)
C2 C1 C5 C4 18.00(14)
C7 C1 C5 C4 129.52(12)
C32 C5 C6 C7 115.35(15)
C4 C5 C6 C7 -110.96(16)
C1 C5 C6 C7 -5.19(13)
C5 C6 C7 C46 -177.06(19)
C5 C6 C7 C1 5.35(13)
C8 C1 C7 C6 -126.77(15)
C2 C1 C7 C6 98.13(15)
C5 C1 C7 C6 -5.04(12)
C8 C1 C7 C46 55.3(2)
C2 C1 C7 C46 -79.8(2)
C5 C1 C7 C46 177.06(16)
C2 C1 C8 N9 90(9)
C7 C1 C8 N9 -45(10)
C5 C1 C8 N9 -147(9)
C3 C2 C10 C11 48.5(2)
C1 C2 C10 C11 -126.79(16)
C3 C2 C10 C15 -128.52(17)
C1 C2 C10 C15 56.2(2)
C15 C10 C11 C12 2.2(2)
C2 C10 C11 C12 -174.99(14)
C10 C11 C12 C13 0.9(2)
C18 N16 C13 C12 -178.64(17)
C17 N16 C13 C12 4.4(3)
C18 N16 C13 C14 1.0(3)
C17 N16 C13 C14 -175.98(19)
C11 C12 C13 N16 176.39(16)
C11 C12 C13 C14 -3.2(2)
N16 C13 C14 C15 -177.01(16)
C12 C13 C14 C15 2.6(2)
C13 C14 C15 C10 0.4(2)
C11 C10 C15 C14 -2.8(2)
C2 C10 C15 C14 174.23(15)
C2 C3 C19 N20 108(2)
C4 C3 C19 N20 -67(2)
C3 C4 C21 C26 128.50(16)
C30 C4 C21 C26 0.4(2)
C5 C4 C21 C26 -115.17(17)
C3 C4 C21 C22 -50.71(19)
C30 C4 C21 C22 -178.78(14)
C5 C4 C21 C22 65.63(19)
C26 C21 C22 C23 3.0(2)
C4 C21 C22 C23 -177.72(15)
C21 C22 C23 C24 -2.0(3)
C29 N27 C24 C25 11.7(2)
C28 N27 C24 C25 163.35(17)
C29 N27 C24 C23 -168.62(17)
C28 N27 C24 C23 -17.0(2)
C22 C23 C24 N27 -179.92(15)
C22 C23 C24 C25 -0.2(2)
N27 C24 C25 C26 -179.11(16)
C23 C24 C25 C26 1.2(3)
C24 C25 C26 C21 0.0(3)
C22 C21 C26 C25 -2.0(2)
C4 C21 C26 C25 178.73(15)
C3 C4 C30 C31 124.06(15)
C21 C4 C30 C31 -106.70(16)
C5 C4 C30 C31 17.36(17)
C4 C30 C31 C33 -172.76(15)
C4 C30 C31 C32 3.62(18)
C30 C31 C32 C42 -146.72(15)
C33 C31 C32 C42 30.0(2)
C30 C31 C32 C44 92.42(16)
C33 C31 C32 C44 -90.81(17)
C30 C31 C32 C5 -23.18(16)
C33 C31 C32 C5 153.59(14)
C6 C5 C32 C42 -60.68(18)
C4 C5 C32 C42 156.88(12)
C1 C5 C32 C42 40.17(18)
C6 C5 C32 C44 57.58(18)
C4 C5 C32 C44 -84.86(14)
C1 C5 C32 C44 158.44(13)
C6 C5 C32 C31 175.10(13)
C4 C5 C32 C31 32.65(14)
C1 C5 C32 C31 -84.05(15)
C30 C31 C33 C38 -147.60(18)
C32 C31 C33 C38 36.4(2)
C30 C31 C33 C34 36.9(3)
C32 C31 C33 C34 -139.12(16)
C38 C33 C34 C35 -1.2(2)
C31 C33 C34 C35 174.65(15)
C33 C34 C35 C36 -0.3(3)
C41 N39 C36 C35 163.28(17)
C40 N39 C36 C35 15.1(3)
C41 N39 C36 C37 -15.3(2)
C40 N39 C36 C37 -163.50(18)
C34 C35 C36 N39 -176.64(16)
C34 C35 C36 C37 2.0(3)
N39 C36 C37 C38 176.49(16)
C35 C36 C37 C38 -2.1(3)
C36 C37 C38 C33 0.7(3)
C34 C33 C38 C37 1.0(2)
C31 C33 C38 C37 -174.60(15)
C44 C32 C42 N43 5(6)
C31 C32 C42 N43 -118(6)
C5 C32 C42 N43 125(6)
C42 C32 C44 N45 28(31)
C31 C32 C44 N45 154(100)
C5 C32 C44 N45 -95(31)
C6 C7 C46 C47 164.02(19)
C1 C7 C46 C47 -19.1(3)
C6 C7 C46 C51 -12.1(3)
C1 C7 C46 C51 164.78(15)
C51 C46 C47 C48 1.9(2)
C7 C46 C47 C48 -174.31(16)
C46 C47 C48 C49 -0.3(3)
C53 N52 C49 C50 -170.83(17)
C54 N52 C49 C50 -12.5(3)
C53 N52 C49 C48 9.4(3)
C54 N52 C49 C48 167.7(2)
C47 C48 C49 N52 178.51(16)
C47 C48 C49 C50 -1.3(3)
N52 C49 C50 C51 -178.60(16)
C48 C49 C50 C51 1.2(2)
C49 C50 C51 C46 0.5(3)
C47 C46 C51 C50 -2.0(2)
C7 C46 C51 C50 174.28(16)
